data_4336947
loop_
_publ_author_name
'Derek Isrow'
'Nathan J. DeYonker'
'Anjaneyulu Koppaka'
'Perry J. Pellechia'
'Charles Edwin Webster'
'Burjor Captain'

_publ_section_title
;
 Metal-Ligand Synergistic Effects in the Complex Ni(\h2-TEMPO)2:
 Synthesis, Structures, and Reactivity
;
_journal_name_full 'Inorganic Chemistry'
_journal_page_first 13882
_journal_page_last 13893
_journal_paper_doi 10.1021/ic401296f
_journal_volume 52
_journal_year 2013
_chemical_formula_sum 'C23 H45 N3 Ni O2'
_chemical_formula_weight 454.33
_chemical_name_systematic
; 
 ? 
;
_space_group_IT_number 14
_symmetry_cell_setting monoclinic
_symmetry_space_group_name_Hall '-P 2yn'
_symmetry_space_group_name_H-M 'P 1 21/n 1'
_atom_sites_solution_hydrogens geom
_atom_sites_solution_primary direct
_atom_sites_solution_secondary difmap
_audit_creation_method SHELXL-97
_cell_angle_alpha 90.00
_cell_angle_beta 92.041(7)
_cell_angle_gamma 90.00
_cell_formula_units_Z 4
_cell_length_a 7.7242(3)
_cell_length_b 21.8142(8)
_cell_length_c 15.2535(6)
_cell_measurement_reflns_used 9260
_cell_measurement_temperature 100(2)
_cell_measurement_theta_max 32.77
_cell_measurement_theta_min 2.29
_cell_volume 2568.54(17)
_computing_cell_refinement 'SAINT+  V7.46A (Bruker, 2007)'
_computing_data_collection 'APEX2 v2.2-0 (Bruker, 2007)'
_computing_data_reduction 'SAINT+  V7.46A (Bruker, 2007)'
_computing_molecular_graphics 'XSHELL v4.02 (Bruker, 2000)'
_computing_publication_material 'XCIF v6.12 (Bruker, 2001)'
_computing_structure_refinement 'SHELXL-97 (Sheldrick, 2008)'
_computing_structure_solution 'SHELXS-97 (Sheldrick, 2008)'
_diffrn_ambient_temperature 100(2)
_diffrn_measured_fraction_theta_full 0.999
_diffrn_measured_fraction_theta_max 0.999
_diffrn_measurement_device_type 'Bruker SMART APEX2 CCD diffractometer'
_diffrn_measurement_method 'omega scans'
_diffrn_radiation_monochromator graphite
_diffrn_radiation_source 'fine-focus sealed tube'
_diffrn_radiation_type MoK\a
_diffrn_radiation_wavelength 0.71073
_diffrn_reflns_av_R_equivalents 0.0203
_diffrn_reflns_av_sigmaI/netI 0.0169
_diffrn_reflns_limit_h_max 10
_diffrn_reflns_limit_h_min -10
_diffrn_reflns_limit_k_max 29
_diffrn_reflns_limit_k_min -29
_diffrn_reflns_limit_l_max 20
_diffrn_reflns_limit_l_min -20
_diffrn_reflns_number 27472
_diffrn_reflns_theta_full 29.00
_diffrn_reflns_theta_max 29.00
_diffrn_reflns_theta_min 1.63
_exptl_absorpt_coefficient_mu 0.777
_exptl_absorpt_correction_T_max 0.7465
_exptl_absorpt_correction_T_min 0.5552
_exptl_absorpt_correction_type multi-scan
_exptl_absorpt_process_details '(SADABS 2007/4 Bruker)'
_exptl_crystal_colour red
_exptl_crystal_density_diffrn 1.175
_exptl_crystal_description block
_exptl_crystal_F_000 992
_exptl_crystal_size_max 0.60
_exptl_crystal_size_mid 0.40
_exptl_crystal_size_min 0.10
_refine_diff_density_max 0.423
_refine_diff_density_min -0.314
_refine_diff_density_rms 0.053
_refine_ls_extinction_method none
_refine_ls_goodness_of_fit_ref 1.075
_refine_ls_hydrogen_treatment refall
_refine_ls_matrix_type full
_refine_ls_number_parameters 442
_refine_ls_number_reflns 6834
_refine_ls_number_restraints 0
_refine_ls_restrained_S_all 1.075
_refine_ls_R_factor_all 0.0258
_refine_ls_R_factor_gt 0.0234
_refine_ls_shift/su_max 0.003
_refine_ls_shift/su_mean 0.000
_refine_ls_structure_factor_coef Fsqd
_refine_ls_weighting_details 'calc w=1/[\s^2^(Fo^2^)+(0.0260P)^2^+0.8700P] where P=(Fo^2^+2Fc^2^)/3'
_refine_ls_weighting_scheme calc
_refine_ls_wR_factor_gt 0.0581
_refine_ls_wR_factor_ref 0.0590
_reflns_number_gt 6360
_reflns_number_total 6834
_reflns_threshold_expression >2sigma(I)
_cod_data_source_file ic401296f_si_002_2.cif
_cod_data_source_block compound_2
_cod_database_code 4336947

loop_
_symmetry_equiv_pos_as_xyz
'x, y, z'
'-x+1/2, y+1/2, -z+1/2'
'-x, -y, -z'
'x-1/2, -y-1/2, z-1/2'

loop_
_atom_site_label
_atom_site_type_symbol
_atom_site_fract_x
_atom_site_fract_y
_atom_site_fract_z
_atom_site_U_iso_or_equiv
_atom_site_adp_type
_atom_site_occupancy
_atom_site_symmetry_multiplicity
_atom_site_calc_flag
Ni1 Ni 0.502834(15) 0.206870(5) 0.834788(7) 0.01091(4) Uani 1 1 d
O1 O 0.39098(9) 0.17549(3) 0.73294(4) 0.01451(13) Uani 1 1 d
O2 O 0.49476(9) 0.29073(3) 0.82380(4) 0.01331(13) Uani 1 1 d
N1 N 0.45278(10) 0.12902(4) 0.78745(5) 0.01168(15) Uani 1 1 d
N2 N 0.57008(10) 0.32412(4) 0.89673(5) 0.01157(15) Uani 1 1 d
N3 N 0.69232(12) 0.19138(4) 1.00651(6) 0.01662(17) Uani 1 1 d
C1 C 0.61849(13) 0.19939(4) 0.94037(6) 0.01487(18) Uani 1 1 d
C2 C 0.78179(14) 0.18439(5) 1.09194(6) 0.01705(19) Uani 1 1 d
C3 C 0.66586(16) 0.21157(6) 1.16069(7) 0.0254(2) Uani 1 1 d
C4 C 0.80911(19) 0.11552(5) 1.10592(9) 0.0299(3) Uani 1 1 d
C5 C 0.95380(15) 0.21855(5) 1.08987(7) 0.0216(2) Uani 1 1 d
C6 C 0.74353(14) 0.14155(5) 0.72846(7) 0.0186(2) Uani 1 1 d
C7 C 0.55091(15) 0.06127(5) 0.66383(7) 0.0201(2) Uani 1 1 d
C8 C 0.19780(15) 0.05832(5) 0.75829(8) 0.0223(2) Uani 1 1 d
C9 C 0.19118(15) 0.13779(5) 0.87446(8) 0.0226(2) Uani 1 1 d
C10 C 0.60391(12) 0.09460(4) 0.74947(6) 0.01374(17) Uani 1 1 d
C11 C 0.67412(14) 0.05056(5) 0.82055(7) 0.01772(19) Uani 1 1 d
C12 C 0.53581(15) 0.00945(5) 0.85811(7) 0.0215(2) Uani 1 1 d
C13 C 0.39374(15) 0.04899(5) 0.89555(7) 0.0198(2) Uani 1 1 d
C14 C 0.30873(13) 0.09258(5) 0.82795(7) 0.01553(18) Uani 1 1 d
C15 C 0.85884(14) 0.30859(5) 0.84349(7) 0.0194(2) Uani 1 1 d
C16 C 0.69460(15) 0.39848(5) 0.78586(7) 0.0215(2) Uani 1 1 d
C17 C 0.32450(14) 0.40216(5) 0.87696(7) 0.0193(2) Uani 1 1 d
C18 C 0.30692(14) 0.31243(5) 0.97676(7) 0.0189(2) Uani 1 1 d
C19 C 0.72517(12) 0.35733(4) 0.86697(6) 0.01435(18) Uani 1 1 d
C20 C 0.79977(13) 0.39465(5) 0.94502(7) 0.01789(19) Uani 1 1 d
C21 C 0.66596(14) 0.43557(5) 0.98653(7) 0.0196(2) Uani 1 1 d
C22 C 0.51632(14) 0.39592(5) 1.01496(7) 0.01781(19) Uani 1 1 d
C23 C 0.43133(12) 0.35945(4) 0.93865(6) 0.01386(17) Uani 1 1 d
H1 H 0.3694(18) 0.2843(6) 1.0175(10) 0.022(3) Uiso 1 1 d
H2 H 0.2201(19) 0.4160(7) 0.9076(10) 0.027(4) Uiso 1 1 d
H3 H 0.5615(17) 0.3671(6) 1.0592(9) 0.021(3) Uiso 1 1 d
H4 H 0.5859(18) -0.0166(7) 0.9028(10) 0.027(4) Uiso 1 1 d
H5 H 0.2190(19) 0.3339(7) 1.0119(10) 0.029(4) Uiso 1 1 d
H6 H 0.9689(18) 0.3284(7) 0.8315(9) 0.024(3) Uiso 1 1 d
H7 H 0.4269(18) 0.4214(7) 1.0425(9) 0.025(3) Uiso 1 1 d
H8 H 0.7656(18) 0.0257(7) 0.7950(9) 0.026(4) Uiso 1 1 d
H9 H 0.135(2) 0.1667(7) 0.8339(10) 0.032(4) Uiso 1 1 d
H10 H 0.7036(19) 0.1699(7) 0.6846(10) 0.030(4) Uiso 1 1 d
H11 H 0.2550(18) 0.1597(7) 0.9184(9) 0.026(4) Uiso 1 1 d
H12 H 0.4443(18) 0.0737(6) 0.9445(9) 0.023(3) Uiso 1 1 d
H13 H 0.8214(18) 0.2850(6) 0.7915(10) 0.022(3) Uiso 1 1 d
H14 H 0.6243(17) 0.4667(6) 0.9446(9) 0.022(3) Uiso 1 1 d
H15 H 0.844(2) 0.1205(7) 0.7064(10) 0.030(4) Uiso 1 1 d
H16 H 0.104(2) 0.1143(7) 0.9036(10) 0.034(4) Uiso 1 1 d
H17 H 0.2499(17) 0.2886(6) 0.9315(9) 0.019(3) Uiso 1 1 d
H18 H 0.9009(18) 0.4193(7) 0.9262(9) 0.025(4) Uiso 1 1 d
H19 H 0.092(2) 0.0464(7) 0.7844(10) 0.031(4) Uiso 1 1 d
H20 H 0.7264(18) 0.0744(7) 0.8675(9) 0.023(3) Uiso 1 1 d
H21 H 0.4889(18) -0.0178(7) 0.8134(10) 0.025(3) Uiso 1 1 d
H22 H 0.7158(18) 0.4581(7) 1.0366(9) 0.025(3) Uiso 1 1 d
H23 H 0.7817(17) 0.1642(6) 0.7801(9) 0.022(3) Uiso 1 1 d
H24 H 0.2913(19) 0.3795(7) 0.8228(10) 0.032(4) Uiso 1 1 d
H25 H 0.6302(19) 0.4367(7) 0.7979(9) 0.027(4) Uiso 1 1 d
H26 H 0.3014(18) 0.0234(7) 0.9195(9) 0.025(3) Uiso 1 1 d
H27 H 0.806(2) 0.4109(7) 0.7641(10) 0.035(4) Uiso 1 1 d
H28 H 0.6567(19) 0.0505(7) 0.6331(10) 0.028(4) Uiso 1 1 d
H29 H 0.723(2) 0.2066(7) 1.2176(11) 0.034(4) Uiso 1 1 d
H30 H 0.3856(19) 0.4391(7) 0.8605(9) 0.027(4) Uiso 1 1 d
H31 H 0.2519(19) 0.0209(7) 0.7371(10) 0.032(4) Uiso 1 1 d
H32 H 0.9332(19) 0.2620(7) 1.0774(10) 0.030(4) Uiso 1 1 d
H33 H 0.8449(18) 0.3661(7) 0.9889(9) 0.023(3) Uiso 1 1 d
H34 H 0.557(2) 0.1901(7) 1.1603(10) 0.032(4) Uiso 1 1 d
H35 H 0.643(2) 0.2543(7) 1.1480(10) 0.032(4) Uiso 1 1 d
H36 H 0.4868(18) 0.0247(7) 0.6724(9) 0.025(4) Uiso 1 1 d
H37 H 0.8794(19) 0.2786(7) 0.8916(10) 0.026(4) Uiso 1 1 d
H38 H 1.0136(19) 0.2142(7) 1.1466(11) 0.031(4) Uiso 1 1 d
H39 H 0.170(2) 0.0857(7) 0.7097(10) 0.033(4) Uiso 1 1 d
H40 H 0.4838(19) 0.0878(7) 0.6270(10) 0.029(4) Uiso 1 1 d
H41 H 0.701(2) 0.0948(8) 1.1048(11) 0.038(4) Uiso 1 1 d
H42 H 0.634(2) 0.3763(7) 0.7404(10) 0.034(4) Uiso 1 1 d
H43 H 1.023(2) 0.2024(7) 1.0460(11) 0.036(4) Uiso 1 1 d
H44 H 0.864(2) 0.1088(8) 1.1646(12) 0.047(5) Uiso 1 1 d
H45 H 0.882(2) 0.0980(8) 1.0613(11) 0.041(5) Uiso 1 1 d

loop_
_atom_site_aniso_label
_atom_site_aniso_U_11
_atom_site_aniso_U_22
_atom_site_aniso_U_33
_atom_site_aniso_U_23
_atom_site_aniso_U_13
_atom_site_aniso_U_12
Ni1 0.01376(6) 0.00965(6) 0.00917(6) -0.00073(4) -0.00151(4) -0.00063(4)
O1 0.0194(3) 0.0108(3) 0.0129(3) 0.0005(2) -0.0051(2) 0.0015(3)
O2 0.0177(3) 0.0109(3) 0.0111(3) -0.0019(2) -0.0031(2) -0.0019(2)
N1 0.0135(4) 0.0106(3) 0.0108(3) -0.0002(3) -0.0012(3) 0.0001(3)
N2 0.0130(4) 0.0105(3) 0.0111(3) -0.0027(3) -0.0002(3) -0.0019(3)
N3 0.0220(4) 0.0146(4) 0.0131(4) 0.0000(3) -0.0022(3) -0.0022(3)
C1 0.0185(5) 0.0111(4) 0.0150(4) -0.0012(3) 0.0014(3) -0.0019(3)
C2 0.0224(5) 0.0173(5) 0.0111(4) 0.0020(3) -0.0050(3) -0.0034(4)
C3 0.0255(6) 0.0363(7) 0.0146(5) -0.0028(4) 0.0009(4) -0.0055(5)
C4 0.0423(7) 0.0178(5) 0.0284(6) 0.0062(4) -0.0130(5) -0.0031(5)
C5 0.0218(5) 0.0246(5) 0.0183(5) -0.0022(4) -0.0018(4) -0.0047(4)
C6 0.0177(5) 0.0189(5) 0.0195(5) -0.0007(4) 0.0050(4) -0.0008(4)
C7 0.0259(5) 0.0197(5) 0.0148(5) -0.0050(4) 0.0007(4) 0.0011(4)
C8 0.0185(5) 0.0206(5) 0.0275(5) -0.0059(4) -0.0017(4) -0.0054(4)
C9 0.0187(5) 0.0209(5) 0.0287(6) -0.0064(4) 0.0081(4) -0.0023(4)
C10 0.0152(4) 0.0130(4) 0.0130(4) -0.0014(3) 0.0011(3) 0.0021(3)
C11 0.0184(5) 0.0154(4) 0.0191(5) 0.0012(4) -0.0022(4) 0.0038(4)
C12 0.0283(6) 0.0144(5) 0.0217(5) 0.0049(4) -0.0001(4) 0.0016(4)
C13 0.0260(5) 0.0168(5) 0.0169(5) 0.0026(4) 0.0039(4) -0.0036(4)
C14 0.0152(4) 0.0136(4) 0.0179(4) -0.0019(3) 0.0024(3) -0.0033(3)
C15 0.0156(5) 0.0199(5) 0.0231(5) -0.0030(4) 0.0051(4) -0.0017(4)
C16 0.0253(5) 0.0203(5) 0.0190(5) 0.0054(4) 0.0010(4) -0.0062(4)
C17 0.0185(5) 0.0168(5) 0.0226(5) 0.0007(4) -0.0022(4) 0.0035(4)
C18 0.0180(5) 0.0186(5) 0.0206(5) -0.0004(4) 0.0058(4) -0.0009(4)
C19 0.0149(4) 0.0131(4) 0.0150(4) 0.0001(3) 0.0007(3) -0.0028(3)
C20 0.0167(5) 0.0152(4) 0.0215(5) -0.0026(4) -0.0027(4) -0.0028(4)
C21 0.0232(5) 0.0136(4) 0.0216(5) -0.0056(4) -0.0034(4) -0.0017(4)
C22 0.0224(5) 0.0156(4) 0.0155(4) -0.0043(4) 0.0004(4) 0.0019(4)
C23 0.0147(4) 0.0122(4) 0.0147(4) -0.0011(3) 0.0010(3) 0.0010(3)

loop_
_atom_type_symbol
_atom_type_description
_atom_type_scat_dispersion_real
_atom_type_scat_dispersion_imag
_atom_type_scat_source
C C 0.0033 0.0016 'International Tables Vol C Tables 4.2.6.8 and 6.1.1.4'
H H 0.0000 0.0000 'International Tables Vol C Tables 4.2.6.8 and 6.1.1.4'
N N 0.0061 0.0033 'International Tables Vol C Tables 4.2.6.8 and 6.1.1.4'
O O 0.0106 0.0060 'International Tables Vol C Tables 4.2.6.8 and 6.1.1.4'
Ni Ni 0.3393 1.1124 'International Tables Vol C Tables 4.2.6.8 and 6.1.1.4'

loop_
_geom_angle_atom_site_label_1
_geom_angle_atom_site_label_2
_geom_angle_atom_site_label_3
_geom_angle
C1 Ni1 O2 100.59(4)
C1 Ni1 O1 153.50(4)
O2 Ni1 O1 105.90(3)
C1 Ni1 N1 110.27(4)
O2 Ni1 N1 149.11(3)
O1 Ni1 N1 43.23(3)
N1 O1 Ni1 68.40(4)
N2 O2 Ni1 115.02(5)
O1 N1 C14 112.70(7)
O1 N1 C10 112.69(7)
C14 N1 C10 118.74(7)
O1 N1 Ni1 68.37(4)
C14 N1 Ni1 117.43(6)
C10 N1 Ni1 116.25(6)
O2 N2 C23 108.58(7)
O2 N2 C19 108.66(7)
C23 N2 C19 118.77(7)
C1 N3 C2 176.85(10)
N3 C1 Ni1 176.40(9)
N3 C2 C3 107.60(9)
N3 C2 C5 108.39(8)
C3 C2 C5 110.99(9)
N3 C2 C4 106.56(8)
C3 C2 C4 111.57(10)
C5 C2 C4 111.51(10)
N1 C10 C6 107.81(8)
N1 C10 C11 107.29(7)
C6 C10 C11 109.48(8)
N1 C10 C7 111.87(8)
C6 C10 C7 107.88(8)
C11 C10 C7 112.41(8)
C12 C11 C10 113.58(9)
C11 C12 C13 109.41(9)
C12 C13 C14 113.34(8)
N1 C14 C9 107.87(8)
N1 C14 C13 107.23(8)
C9 C14 C13 109.54(9)
N1 C14 C8 111.88(8)
C9 C14 C8 107.97(9)
C13 C14 C8 112.25(9)
N2 C19 C15 106.87(8)
N2 C19 C20 107.81(8)
C15 C19 C20 108.13(8)
N2 C19 C16 115.33(8)
C15 C19 C16 107.57(8)
C20 C19 C16 110.86(8)
C21 C20 C19 113.06(8)
C22 C21 C20 108.67(8)
C21 C22 C23 112.77(8)
N2 C23 C18 106.73(8)
N2 C23 C22 107.43(8)
C18 C23 C22 108.39(8)
N2 C23 C17 115.46(8)
C18 C23 C17 107.84(8)
C22 C23 C17 110.75(8)

loop_
_geom_bond_atom_site_label_1
_geom_bond_atom_site_label_2
_geom_bond_distance
Ni1 C1 1.8210(10)
Ni1 O2 1.8378(7)
Ni1 O1 1.8796(7)
Ni1 N1 1.8801(8)
O1 N1 1.3851(10)
O2 N2 1.4354(10)
N1 C14 1.5167(12)
N1 C10 1.5200(12)
N2 C23 1.4835(12)
N2 C19 1.4848(12)
N3 C1 1.1544(13)
N3 C2 1.4611(12)
C2 C3 1.5231(16)
C2 C5 1.5246(15)
C2 C4 1.5311(15)
C6 C10 1.5295(14)
C7 C10 1.5377(13)
C8 C14 1.5353(14)
C9 C14 1.5317(14)
C10 C11 1.5332(13)
C11 C12 1.5223(15)
C12 C13 1.5228(16)
C13 C14 1.5332(14)
C15 C19 1.5334(14)
C16 C19 1.5398(14)
C17 C23 1.5424(14)
C18 C23 1.5341(14)
C19 C20 1.5374(14)
C20 C21 1.5206(15)
C21 C22 1.5191(15)
C22 C23 1.5376(14)
